data_2018744
loop_
_publ_author_name
'Abboud, Mohamed'
'Mamane, Victor'
'Aubert, Emmanuel'

_publ_section_title
;
 Energetic analysis of the molecular packing of
 5,5'-dibromo-2,2'-bis[4-(methylsulfanyl)phenyl]-4,4'-bipyridine: the role
 of \p--\p and halogen interactions
;
_journal_coeditor_code FG3278
_journal_issue 1
_journal_name_full 'Acta Crystallographica Section C'
_journal_page_first 56
_journal_page_last 60
_journal_paper_doi 10.1107/S0108270112048196
_journal_volume 69
_journal_year 2013
_chemical_formula_iupac 'C24 H18 Br2 N2 S2'
_chemical_formula_moiety 'C24 H18 Br2 N2 S2'
_chemical_formula_sum 'C24 H18 Br2 N2 S2'
_chemical_formula_weight 558.34
_chemical_name_systematic
;
5,5'-Dibromo-2,2'-bis[4-(methylsulfanyl)phenyl]-4,4'-bipyridine
;
_space_group_IT_number 15
_symmetry_cell_setting monoclinic
_symmetry_space_group_name_Hall '-C 2yc'
_symmetry_space_group_name_H-M 'C 1 2/c 1'
_atom_sites_solution_hydrogens difmap
_atom_sites_solution_primary direct
_atom_sites_solution_secondary difmap
_audit_creation_method SHELXL97
_cell_angle_alpha 90.00
_cell_angle_beta 106.6480(10)
_cell_angle_gamma 90.00
_cell_formula_units_Z 4
_cell_length_a 21.4175(2)
_cell_length_b 5.97790(10)
_cell_length_c 17.6539(2)
_cell_measurement_reflns_used 18560
_cell_measurement_temperature 110(2)
_cell_measurement_theta_max 76.2623
_cell_measurement_theta_min 4.3067
_cell_volume 2165.51(5)
_computing_cell_refinement 'CrysAlis PRO (Oxford Diffraction, 2009)'
_computing_data_collection 'CrysAlis PRO (Oxford Diffraction, 2009)'
_computing_data_reduction 'CrysAlis PRO (Oxford Diffraction, 2009)'
_computing_molecular_graphics 'Mercury (Macrae <i>et al.</i>, 2008)'
_computing_publication_material 'publCIF (Westrip, 2010)'
_computing_structure_refinement 'SHELXL97 (Sheldrick, 2008)'
_computing_structure_solution 'SIR92 (Altomare <i>et al.</i>, 1994)'
_diffrn_ambient_temperature 110(2)
_diffrn_detector_area_resol_mean 10.4508
_diffrn_measured_fraction_theta_full 0.999
_diffrn_measured_fraction_theta_max 0.999
_diffrn_measurement_device_type 'Oxford SuperNova dual diffractometer with Atlas detector'
_diffrn_measurement_method \w
_diffrn_radiation_monochromator mirror
_diffrn_radiation_source 'SuperNova (Cu) X-ray Source'
_diffrn_radiation_type 'Cu K\a'
_diffrn_radiation_wavelength 1.54180
_diffrn_reflns_av_R_equivalents 0.0189
_diffrn_reflns_av_sigmaI/netI 0.0246
_diffrn_reflns_limit_h_max 26
_diffrn_reflns_limit_h_min -26
_diffrn_reflns_limit_k_max 7
_diffrn_reflns_limit_k_min -7
_diffrn_reflns_limit_l_max 22
_diffrn_reflns_limit_l_min -22
_diffrn_reflns_number 21521
_diffrn_reflns_theta_full 76.46
_diffrn_reflns_theta_max 76.46
_diffrn_reflns_theta_min 4.31
_exptl_absorpt_coefficient_mu 6.658
_exptl_absorpt_correction_T_max 0.706
_exptl_absorpt_correction_T_min 0.338
_exptl_absorpt_correction_type analytical
_exptl_absorpt_process_details
;
[CrysAlis PRO (Oxford Diffraction, 2009), using a multifaceted crystal
model (Clark & Reid, 1995)]
;
_exptl_crystal_colour colourless
_exptl_crystal_density_diffrn 1.713
_exptl_crystal_density_method 'not measured'
_exptl_crystal_description plate
_exptl_crystal_F_000 1112
_exptl_crystal_size_max 0.2480
_exptl_crystal_size_mid 0.1591
_exptl_crystal_size_min 0.0622
_refine_diff_density_max 0.351
_refine_diff_density_min -0.332
_refine_ls_extinction_coef 0.00063(3)
_refine_ls_extinction_expression Fc^*^=kFc[1+0.001xFc^2^\l^3^/sin(2\q)]^-1/4^
_refine_ls_extinction_method 'SHELXL97 (Sheldrick, 2008)'
_refine_ls_goodness_of_fit_ref 1.050
_refine_ls_hydrogen_treatment constr
_refine_ls_matrix_type full
_refine_ls_number_parameters 138
_refine_ls_number_reflns 2281
_refine_ls_number_restraints 0
_refine_ls_restrained_S_all 1.050
_refine_ls_R_factor_all 0.0168
_refine_ls_R_factor_gt 0.0166
_refine_ls_shift/su_max 0.002
_refine_ls_shift/su_mean 0.000
_refine_ls_structure_factor_coef Fsqd
_refine_ls_weighting_details 'calc w = 1/[\s^2^(Fo^2^)+(0.0218P)^2^+2.9248P] where P=(Fo^2^+2Fc^2^)/3'
_refine_ls_weighting_scheme calc
_refine_ls_wR_factor_gt 0.0442
_refine_ls_wR_factor_ref 0.0443
_reflns_number_gt 2255
_reflns_number_total 2281
_reflns_threshold_expression I>2\s(I)
_cod_data_source_file fg3278.cif
_cod_data_source_block I
_cod_original_cell_volume 2165.52(5)
_cod_original_sg_symbol_H-M 'C 2/c'
_cod_database_code 2018744
_cod_database_fobs_code 2018744

loop_
_symmetry_equiv_pos_as_xyz
'x, y, z'
'-x, y, -z+1/2'
'x+1/2, y+1/2, z'
'-x+1/2, y+1/2, -z+1/2'
'-x, -y, -z'
'x, -y, z-1/2'
'-x+1/2, -y+1/2, -z'
'x+1/2, -y+1/2, z-1/2'

loop_
_atom_site_type_symbol
_atom_site_label
_atom_site_fract_x
_atom_site_fract_y
_atom_site_fract_z
_atom_site_U_iso_or_equiv
_atom_site_adp_type
_atom_site_calc_flag
_atom_site_refinement_flags
_atom_site_occupancy
_atom_site_symmetry_multiplicity
Br Br1 0.595232(7) 0.56859(2) 0.734066(7) 0.02061(7) Uani d . 1 1
S S13 0.23991(2) -0.44165(8) 0.33466(2) 0.03432(11) Uani d . 1 1
N N1 0.47754(5) 0.2387(2) 0.54280(6) 0.0185(2) Uani d . 1 1
C C4 0.49639(6) 0.2248(2) 0.70670(7) 0.0157(2) Uani d . 1 1
C C5 0.53126(6) 0.3711(2) 0.67269(7) 0.0165(2) Uani d . 1 1
C C6 0.52022(6) 0.3733(2) 0.59134(8) 0.0190(3) Uani d . 1 1
H H6 0.5442 0.4755 0.5693 0.023 Uiso calc R 1 1
C C3 0.45305(6) 0.0802(2) 0.65571(8) 0.0173(3) Uani d . 1 1
H H3 0.4291 -0.0257 0.6763 0.021 Uiso calc R 1 1
C C9 0.32858(7) -0.1140(3) 0.38355(8) 0.0251(3) Uani d . 1 1
H H9 0.3144 -0.0685 0.3298 0.030 Uiso calc R 1 1
C C7 0.39745(6) -0.0535(2) 0.51702(8) 0.0175(3) Uani d . 1 1
C C11 0.32537(7) -0.3749(3) 0.48577(8) 0.0247(3) Uani d . 1 1
H H11 0.3089 -0.5078 0.5025 0.030 Uiso calc R 1 1
C C8 0.37526(7) 0.0102(3) 0.43742(8) 0.0220(3) Uani d . 1 1
H H8 0.3926 0.1406 0.4202 0.026 Uiso calc R 1 1
C C12 0.37268(7) -0.2499(2) 0.53968(8) 0.0217(3) Uani d . 1 1
H H12 0.3884 -0.2994 0.5929 0.026 Uiso calc R 1 1
C C10 0.30209(7) -0.3051(3) 0.40725(8) 0.0238(3) Uani d . 1 1
C C14 0.21852(8) -0.6727(3) 0.38739(11) 0.0352(4) Uani d . 1 1
H H14B 0.2571 -0.7658 0.4096 0.053 Uiso calc R 1 1
H H14A 0.1846 -0.7625 0.3511 0.053 Uiso calc R 1 1
H H14C 0.2022 -0.6159 0.4302 0.053 Uiso calc R 1 1
C C2 0.44471(6) 0.0905(2) 0.57414(8) 0.0165(3) Uani d . 1 1

loop_
_atom_site_aniso_label
_atom_site_aniso_U_11
_atom_site_aniso_U_22
_atom_site_aniso_U_33
_atom_site_aniso_U_12
_atom_site_aniso_U_13
_atom_site_aniso_U_23
Br1 0.02500(9) 0.02205(9) 0.01358(9) -0.00558(5) 0.00360(6) -0.00206(5)
S13 0.02770(19) 0.0499(3) 0.02063(18) -0.00968(16) -0.00059(15) -0.01331(16)
N1 0.0219(5) 0.0219(6) 0.0111(5) -0.0003(4) 0.0038(4) 0.0012(4)
C4 0.0179(6) 0.0180(6) 0.0107(6) 0.0030(5) 0.0032(4) 0.0010(5)
C5 0.0182(6) 0.0180(6) 0.0125(6) 0.0004(5) 0.0027(5) -0.0013(5)
C6 0.0231(6) 0.0207(6) 0.0136(6) -0.0010(5) 0.0058(5) 0.0017(5)
C3 0.0198(6) 0.0198(6) 0.0121(6) -0.0007(5) 0.0042(5) 0.0010(5)
C9 0.0264(7) 0.0342(8) 0.0113(6) 0.0022(6) 0.0001(5) -0.0014(6)
C7 0.0180(6) 0.0223(7) 0.0115(6) 0.0009(5) 0.0031(5) -0.0023(5)
C11 0.0269(7) 0.0275(7) 0.0190(7) -0.0065(6) 0.0052(6) -0.0034(6)
C8 0.0249(7) 0.0264(7) 0.0132(6) 0.0001(6) 0.0031(5) 0.0000(5)
C12 0.0255(6) 0.0256(7) 0.0124(6) -0.0022(6) 0.0027(5) -0.0008(5)
C10 0.0196(6) 0.0326(8) 0.0169(6) -0.0005(6) 0.0016(5) -0.0095(6)
C14 0.0234(7) 0.0317(8) 0.0452(10) -0.0031(6) 0.0012(7) -0.0133(7)
C2 0.0178(6) 0.0196(6) 0.0114(6) 0.0023(5) 0.0028(5) 0.0002(5)

loop_
_atom_type_symbol
_atom_type_description
_atom_type_scat_dispersion_real
_atom_type_scat_dispersion_imag
_atom_type_scat_source
C C 0.0181 0.0091 'International Tables Vol C Tables 4.2.6.8 and 6.1.1.4'
H H 0.0000 0.0000 'International Tables Vol C Tables 4.2.6.8 and 6.1.1.4'
N N 0.0311 0.0180 'International Tables Vol C Tables 4.2.6.8 and 6.1.1.4'
S S 0.3331 0.5567 'International Tables Vol C Tables 4.2.6.8 and 6.1.1.4'
Br Br -0.6763 1.2805 'International Tables Vol C Tables 4.2.6.8 and 6.1.1.4'

loop_
_geom_angle_atom_site_label_1
_geom_angle_atom_site_label_2
_geom_angle_atom_site_label_3
_geom_angle_site_symmetry_3
_geom_angle
C10 S13 C14 . 103.36(8)
C6 N1 C2 . 118.52(11)
C5 C4 C3 . 116.84(11)
C5 C4 C4 2_656 122.06(11)
C3 C4 C4 2_656 121.09(11)
C6 C5 C4 . 119.92(12)
C6 C5 Br1 . 117.83(10)
C4 C5 Br1 . 122.25(9)
N1 C6 C5 . 122.91(13)
N1 C6 H6 . 118.5
C5 C6 H6 . 118.5
C4 C3 C2 . 120.13(12)
C4 C3 H3 . 119.9
C2 C3 H3 . 119.9
C8 C9 C10 . 120.72(13)
C8 C9 H9 . 119.6
C10 C9 H9 . 119.6
C12 C7 C8 . 117.99(13)
C12 C7 C2 . 122.40(12)
C8 C7 C2 . 119.60(13)
C12 C11 C10 . 120.11(14)
C12 C11 H11 . 119.9
C10 C11 H11 . 119.9
C9 C8 C7 . 120.99(14)
C9 C8 H8 . 119.5
C7 C8 H8 . 119.5
C11 C12 C7 . 121.21(13)
C11 C12 H12 . 119.4
C7 C12 H12 . 119.4
C9 C10 C11 . 118.89(13)
C9 C10 S13 . 116.74(11)
C11 C10 S13 . 124.37(12)
S13 C14 H14B . 109.5
S13 C14 H14A . 109.5
H14B C14 H14A . 109.5
S13 C14 H14C . 109.5
H14B C14 H14C . 109.5
H14A C14 H14C . 109.5
N1 C2 C3 . 121.62(12)
N1 C2 C7 . 115.99(11)
C3 C2 C7 . 122.34(12)

loop_
_geom_bond_atom_site_label_1
_geom_bond_atom_site_label_2
_geom_bond_site_symmetry_2
_geom_bond_distance
Br1 C5 . 1.8958(13)
S13 C10 . 1.7618(14)
S13 C14 . 1.7969(19)
N1 C6 . 1.3298(18)
N1 C2 . 1.3449(17)
C4 C5 . 1.3931(18)
C4 C3 . 1.3931(18)
C4 C4 2_656 1.492(2)
C5 C6 . 1.3871(18)
C6 H6 . 0.9500
C3 C2 . 1.4008(18)
C3 H3 . 0.9500
C9 C8 . 1.382(2)
C9 C10 . 1.392(2)
C9 H9 . 0.9500
C7 C12 . 1.393(2)
C7 C8 . 1.4010(18)
C7 C2 . 1.4824(18)
C11 C12 . 1.3921(19)
C11 C10 . 1.396(2)
C11 H11 . 0.9500
C8 H8 . 0.9500
C12 H12 . 0.9500
C14 H14B . 0.9800
C14 H14A . 0.9800
C14 H14C . 0.9800

loop_
_geom_torsion_atom_site_label_1
_geom_torsion_atom_site_label_2
_geom_torsion_atom_site_label_3
_geom_torsion_atom_site_label_4
_geom_torsion_site_symmetry_1
_geom_torsion
C3 C4 C5 C6 . 2.26(19)
C4 C4 C5 C6 2_656 -176.42(12)
C3 C4 C5 Br1 . -176.87(9)
C4 C4 C5 Br1 2_656 4.46(18)
C3 Br1 C5 C6 1_565 76.64(11)
C3 Br1 C5 C4 1_565 -104.22(11)
C2 N1 C6 C5 . -1.6(2)
C4 C5 C6 N1 . -0.6(2)
Br1 C5 C6 N1 . 178.55(10)
C5 C4 C3 C2 . -1.81(19)
C4 C4 C3 C2 2_656 176.87(12)
C10 C9 C8 C7 . 0.4(2)
C12 C7 C8 C9 . 2.2(2)
C2 C7 C8 C9 . -176.47(13)
C10 C11 C12 C7 . 0.4(2)
C8 C7 C12 C11 . -2.5(2)
C2 C7 C12 C11 . 176.05(13)
C8 C9 C10 C11 . -2.6(2)
C8 C9 C10 S13 . 176.74(12)
C12 C11 C10 C9 . 2.2(2)
C12 C11 C10 S13 . -177.08(12)
C14 S13 C10 C9 . -179.45(12)
C14 S13 C10 C11 . -0.12(15)
C6 N1 C2 C3 . 2.02(19)
C6 N1 C2 C7 . 179.51(12)
C4 C3 C2 N1 . -0.3(2)
C4 C3 C2 C7 . -177.64(12)
C12 C7 C2 N1 . 162.92(13)
C8 C7 C2 N1 . -18.51(18)
C12 C7 C2 C3 . -19.6(2)
C8 C7 C2 C3 . 158.96(13)
